data_7048297
loop_
_publ_author_name
'Zeng, Tianyu'
'Wang, Liwen'
'Feng, Lu'
'Xu, Hailong'
'Cheng, Qingrong'
'Pan, Zhiquan'

_publ_section_title
;
 Two novel organic phosphorous-based MOFs: synthesis, characterization and
 photocatalytic properties.
;
_journal_issue 2
_journal_name_full 'Dalton transactions (Cambridge, England : 2003)'
_journal_page_first 523
_journal_page_last 534
_journal_paper_doi 10.1039/c8dt04106g
_journal_volume 48
_journal_year 2019
_chemical_formula_sum 'C19 H20 Cu N O7 P2'
_chemical_formula_weight 499.84
_space_group_crystal_system triclinic
_space_group_IT_number 2
_space_group_name_Hall '-P 1'
_space_group_name_H-M_alt 'P -1'
_symmetry_space_group_name_Hall '-P 1'
_symmetry_space_group_name_H-M 'P -1'
_atom_sites_solution_hydrogens mixed
_audit_creation_method SHELXL-2014/7
_audit_update_record
;
2018-10-11 deposited with the CCDC.
2018-11-22 downloaded from the CCDC.
;
_cell_angle_alpha 72.061(3)
_cell_angle_beta 82.134(3)
_cell_angle_gamma 66.169(2)
_cell_formula_units_Z 4
_cell_length_a 10.9957(8)
_cell_length_b 13.1434(10)
_cell_length_c 15.1707(13)
_cell_measurement_reflns_used 2315
_cell_measurement_temperature 173(2)
_cell_measurement_theta_max 25.06
_cell_measurement_theta_min 2.82
_cell_volume 1907.9(3)
_computing_cell_refinement 'Bruker SMART'
_computing_data_collection 'Bruker SMART'
_computing_data_reduction 'Bruker SAINT'
_computing_molecular_graphics 'Bruker SHELXTL'
_computing_publication_material 'Bruker SHELXTL'
_computing_structure_refinement 'SHELXL-2014/7 (Sheldrick, 2014)'
_computing_structure_solution 'SHELXS-97 (Sheldrick, 1990)'
_diffrn_ambient_temperature 173(2)
_diffrn_measured_fraction_theta_full 0.993
_diffrn_measured_fraction_theta_max 0.993
_diffrn_measurement_device_type 'PHOTON 100 CMOS detector'
_diffrn_measurement_method 'omega scan'
_diffrn_radiation_type MoK\a
_diffrn_radiation_wavelength 0.71073
_diffrn_reflns_av_R_equivalents 0.1069
_diffrn_reflns_av_unetI/netI 0.1376
_diffrn_reflns_Laue_measured_fraction_full 0.993
_diffrn_reflns_Laue_measured_fraction_max 0.993
_diffrn_reflns_limit_h_max 13
_diffrn_reflns_limit_h_min -13
_diffrn_reflns_limit_k_max 15
_diffrn_reflns_limit_k_min -15
_diffrn_reflns_limit_l_max 15
_diffrn_reflns_limit_l_min -18
_diffrn_reflns_number 14905
_diffrn_reflns_point_group_measured_fraction_full 0.993
_diffrn_reflns_point_group_measured_fraction_max 0.993
_diffrn_reflns_theta_full 24.999
_diffrn_reflns_theta_max 24.999
_diffrn_reflns_theta_min 2.817
_diffrn_source 'fine-focus sealed tube'
_exptl_absorpt_coefficient_mu 1.358
_exptl_absorpt_correction_T_max 0.7452
_exptl_absorpt_correction_T_min 0.6573
_exptl_absorpt_correction_type multi-scan
_exptl_absorpt_process_details 'SADABS (Bruker, 2014)'
_exptl_crystal_colour blue
_exptl_crystal_density_diffrn 1.740
_exptl_crystal_description plate
_exptl_crystal_F_000 1024
_exptl_crystal_size_max 0.16
_exptl_crystal_size_mid 0.14
_exptl_crystal_size_min 0.06
_refine_diff_density_max 0.511
_refine_diff_density_min -0.577
_refine_diff_density_rms 0.118
_refine_ls_extinction_method none
_refine_ls_goodness_of_fit_ref 1.019
_refine_ls_hydrogen_treatment constr
_refine_ls_matrix_type full
_refine_ls_number_parameters 541
_refine_ls_number_reflns 6678
_refine_ls_number_restraints 24
_refine_ls_restrained_S_all 1.024
_refine_ls_R_factor_all 0.1471
_refine_ls_R_factor_gt 0.0605
_refine_ls_shift/su_max 0.001
_refine_ls_shift/su_mean 0.000
_refine_ls_structure_factor_coef Fsqd
_refine_ls_weighting_details 'w=1/[\s^2^(Fo^2^)+(0.0117P)^2^] where P=(Fo^2^+2Fc^2^)/3'
_refine_ls_weighting_scheme calc
_refine_ls_wR_factor_gt 0.0695
_refine_ls_wR_factor_ref 0.0796
_reflns_Friedel_coverage 0.000
_reflns_number_gt 3576
_reflns_number_total 6678
_reflns_threshold_expression 'I > 2\s(I)'
_cod_data_source_file c8dt04106g2.cif
_cod_data_source_block 1_CCDC1
_cod_depositor_comments 'Adding full bibliography for 7048296--7048297.cif.'
_cod_database_code 7048297
_shelx_shelxl_version_number 2014/7
_shelx_space_group_comment
;
The symmetry employed for this shelxl refinement is uniquely defined
by the following loop, which should always be used as a source of
symmetry information in preference to the above space-group names.
They are only intended as comments.
;

loop_
_space_group_symop_operation_xyz
'x, y, z'
'-x, -y, -z'

loop_
_atom_site_label
_atom_site_type_symbol
_atom_site_fract_x
_atom_site_fract_y
_atom_site_fract_z
_atom_site_U_iso_or_equiv
_atom_site_adp_type
_atom_site_occupancy
_atom_site_site_symmetry_order
_atom_site_calc_flag
_atom_site_refinement_flags_posn
_atom_site_refinement_flags_adp
C1 C 0.7525(5) 0.2138(4) 0.2549(4) 0.0136(13) Uani 1 1 d . U
C2 C 0.6547(5) 0.2125(5) 0.3232(3) 0.0183(14) Uani 1 1 d . .
H2 H 0.5676 0.2284 0.3060 0.022 Uiso 1 1 calc R U
C3 C 0.6806(5) 0.1891(5) 0.4138(4) 0.0200(15) Uani 1 1 d . .
H3 H 0.6109 0.1888 0.4583 0.024 Uiso 1 1 calc R U
C4 C 0.8056(5) 0.1654(4) 0.4436(4) 0.0122(13) Uani 1 1 d . .
C5 C 0.9052(5) 0.1668(4) 0.3760(4) 0.0169(14) Uani 1 1 d . .
H5 H 0.9922 0.1511 0.3934 0.020 Uiso 1 1 calc R U
C6 C 0.8773(5) 0.1911(5) 0.2827(4) 0.0178(15) Uani 1 1 d . .
H6 H 0.9461 0.1921 0.2375 0.021 Uiso 1 1 calc R U
C7 C 0.8357(5) 0.1369(5) 0.5443(4) 0.0162(15) Uani 1 1 d . .
C8 C 0.7489(5) 0.1052(5) 0.6139(4) 0.0203(15) Uani 1 1 d . .
H8 H 0.6713 0.1014 0.5966 0.024 Uiso 1 1 calc R U
C9 C 0.7733(5) 0.0796(5) 0.7057(4) 0.0210(15) Uani 1 1 d . .
H9 H 0.7125 0.0577 0.7505 0.025 Uiso 1 1 calc R U
C10 C 0.8833(5) 0.0845(5) 0.7352(4) 0.0143(14) Uani 1 1 d . .
C11 C 0.9713(5) 0.1145(4) 0.6671(4) 0.0164(14) Uani 1 1 d . .
H11 H 1.0494 0.1170 0.6847 0.020 Uiso 1 1 calc R U
C12 C 0.9459(5) 0.1409(5) 0.5736(4) 0.0162(14) Uani 1 1 d . .
H12 H 1.0069 0.1623 0.5286 0.019 Uiso 1 1 calc R U
C13 C 0.7232(5) 0.2374(4) 0.1537(4) 0.0170(14) Uani 1 1 d . .
H13A H 0.6562 0.2059 0.1511 0.020 Uiso 1 1 calc R U
H13B H 0.8056 0.1949 0.1233 0.020 Uiso 1 1 calc R U
C14 C 0.9122(5) 0.0558(5) 0.8360(4) 0.0133(15) Uani 1 1 d . .
H14A H 0.9937 0.0686 0.8400 0.016 Uiso 1 1 calc R U
H14B H 0.9320 -0.0278 0.8642 0.016 Uiso 1 1 calc R U
C15 C 0.4408(5) 0.4934(5) -0.2943(4) 0.0202(15) Uani 1 1 d . .
H15 H 0.3699 0.5207 -0.2532 0.024 Uiso 1 1 calc R U
C16 C 0.4133(5) 0.5202(5) -0.3855(4) 0.0216(15) Uani 1 1 d . .
H16 H 0.3243 0.5639 -0.4059 0.026 Uiso 1 1 calc R U
C17 C 0.5137(6) 0.4846(5) -0.4494(4) 0.0136(15) Uani 1 1 d . .
C18 C 0.6392(5) 0.4184(5) -0.4133(4) 0.0219(15) Uani 1 1 d . .
H18 H 0.7113 0.3905 -0.4533 0.026 Uiso 1 1 calc R U
C19 C 0.6618(5) 0.3920(5) -0.3201(4) 0.0210(15) Uani 1 1 d . .
H19 H 0.7493 0.3454 -0.2976 0.025 Uiso 1 1 calc R U
C20 C 0.3805(5) 0.1150(5) 0.7324(4) 0.0131(14) Uani 1 1 d . U
C21 C 0.3332(5) 0.0579(5) 0.6914(4) 0.0200(16) Uani 1 1 d . .
H21 H 0.3163 -0.0078 0.7290 0.024 Uiso 1 1 calc R U
C22 C 0.3098(5) 0.0936(5) 0.5971(4) 0.0214(16) Uani 1 1 d . .
H22 H 0.2748 0.0535 0.5718 0.026 Uiso 1 1 calc R U
C23 C 0.3367(5) 0.1869(5) 0.5393(4) 0.0140(14) Uani 1 1 d . .
C24 C 0.3790(5) 0.2473(5) 0.5815(4) 0.0199(15) Uani 1 1 d . .
H24 H 0.3926 0.3147 0.5442 0.024 Uiso 1 1 calc R U
C25 C 0.4016(5) 0.2129(5) 0.6745(4) 0.0173(14) Uani 1 1 d . .
H25 H 0.4319 0.2557 0.7002 0.021 Uiso 1 1 calc R U
C26 C 0.3232(5) 0.2193(5) 0.4375(4) 0.0155(14) Uani 1 1 d . .
C27 C 0.3407(6) 0.1376(6) 0.3920(4) 0.0333(18) Uani 1 1 d . .
H27 H 0.3591 0.0598 0.4277 0.040 Uiso 1 1 calc R U
C28 C 0.3326(6) 0.1646(6) 0.2960(4) 0.0312(18) Uani 1 1 d . .
H28 H 0.3453 0.1052 0.2683 0.037 Uiso 1 1 calc R U
C29 C 0.3071(5) 0.2738(5) 0.2418(4) 0.0202(14) Uani 1 1 d . U
C30 C 0.2879(5) 0.3584(5) 0.2846(4) 0.0247(16) Uani 1 1 d . .
H30 H 0.2700 0.4357 0.2477 0.030 Uiso 1 1 calc R U
C31 C 0.2942(5) 0.3326(5) 0.3808(4) 0.0201(15) Uani 1 1 d . .
H31 H 0.2786 0.3929 0.4082 0.024 Uiso 1 1 calc R U
C32 C 0.4110(5) 0.0748(5) 0.8338(4) 0.0185(16) Uani 1 1 d . .
H32A H 0.4893 0.0901 0.8418 0.022 Uiso 1 1 calc R U
H32B H 0.4353 -0.0100 0.8559 0.022 Uiso 1 1 calc R U
C33 C 0.3048(5) 0.3038(5) 0.1376(4) 0.0273(17) Uani 1 1 d . .
H33A H 0.3567 0.2325 0.1184 0.033 Uiso 1 1 calc R U
H33B H 0.3497 0.3586 0.1110 0.033 Uiso 1 1 calc R U
C34 C 0.0499(5) 0.3581(5) 0.7035(4) 0.0249(16) Uani 1 1 d . .
H34 H 0.0559 0.2851 0.7443 0.030 Uiso 1 1 calc R U
C35 C 0.0244(5) 0.3809(5) 0.6128(4) 0.0249(15) Uani 1 1 d . .
H35 H 0.0130 0.3240 0.5922 0.030 Uiso 1 1 calc R U
C36 C 0.0147(6) 0.4857(6) 0.5498(4) 0.0160(15) Uani 1 1 d . .
C37 C 0.0365(5) 0.5620(5) 0.5861(4) 0.0203(15) Uani 1 1 d . .
H37 H 0.0355 0.6340 0.5462 0.024 Uiso 1 1 calc R U
C38 C 0.0593(5) 0.5345(5) 0.6789(4) 0.0221(15) Uani 1 1 d . .
H38 H 0.0702 0.5900 0.7018 0.026 Uiso 1 1 calc R U
Cu1 Cu 0.60176(7) 0.40075(7) -0.12206(5) 0.0140(2) Uani 1 1 d . .
Cu2 Cu 0.08950(7) 0.40466(7) 0.87380(5) 0.0142(2) Uani 1 1 d . .
N1 N 0.5636(4) 0.4301(4) -0.2596(3) 0.0153(13) Uani 1 1 d . .
N2 N 0.0670(4) 0.4334(4) 0.7383(3) 0.0160(13) Uani 1 1 d . .
O1 O 0.6847(3) 0.3963(3) -0.0129(3) 0.0164(10) Uani 1 1 d . .
O2 O 0.5250(3) 0.4445(3) 0.1239(2) 0.0153(10) Uani 1 1 d . .
O3 O 0.7609(3) 0.4310(3) 0.1184(2) 0.0188(9) Uani 1 1 d . .
H3A H 0.7763 0.4832 0.0746 0.023 Uiso 1 1 d R U
O4 O 0.7589(3) 0.2611(3) 0.8672(3) 0.0142(10) Uani 1 1 d . .
O5 O 0.6629(3) 0.1063(3) 0.9098(3) 0.0156(10) Uani 1 1 d . .
O6 O 0.8483(3) 0.0909(3) 1.0022(3) 0.0159(10) Uani 1 1 d . .
H6A H 0.8442 0.0257 1.0311 0.019 Uiso 1 1 d R U
O7 O 0.4723(3) 0.3022(3) -0.0607(3) 0.0211(11) Uani 1 1 d . .
H7B H 0.5031 0.2390 -0.0755 0.025 Uiso 1 1 d R U
H7A H 0.3943 0.3411 -0.0823 0.025 Uiso 1 1 d R U
O8 O 0.2479(3) 0.2711(3) 0.8714(3) 0.0153(10) Uani 1 1 d . .
O9 O 0.3338(3) 0.0975(3) 1.0049(3) 0.0166(10) Uani 1 1 d . .
H9A H 0.3336 0.0304 1.0312 0.020 Uiso 1 1 d R U
O10 O 0.1600(3) 0.1118(3) 0.9027(3) 0.0180(10) Uani 1 1 d . .
O11 O 0.0912(4) 0.2671(4) 0.1123(3) 0.0426(13) Uani 1 1 d . .
H11A H 0.0849 0.2711 0.0559 0.051 Uiso 1 1 d R U
O12 O 0.1539(3) 0.4136(3) -0.0143(2) 0.0123(10) Uani 1 1 d . .
O13 O 0.0594(4) 0.4538(4) 0.1382(3) 0.0403(13) Uani 1 1 d . U
O14 O -0.0309(4) 0.2946(4) 0.9567(3) 0.0318(12) Uani 1 1 d . .
H14D H 0.0071 0.2278 0.9481 0.038 Uiso 1 1 d R U
H14C H -0.1083 0.3247 0.9340 0.038 Uiso 1 1 d R U
P1 P 0.66378(15) 0.38662(14) 0.08959(11) 0.0135(4) Uani 1 1 d . .
P2 P 0.78443(15) 0.13455(13) 0.90501(11) 0.0127(4) Uani 1 1 d . .
P3 P 0.27702(14) 0.14232(13) 0.90475(11) 0.0124(4) Uani 1 1 d . .
P4 P 0.14357(15) 0.36624(14) 0.08993(11) 0.0143(4) Uani 1 1 d . .

loop_
_atom_site_aniso_label
_atom_site_aniso_U_11
_atom_site_aniso_U_22
_atom_site_aniso_U_33
_atom_site_aniso_U_23
_atom_site_aniso_U_13
_atom_site_aniso_U_12
C1 0.0143(15) 0.0125(15) 0.0133(15) -0.0039(10) -0.0002(9) -0.0041(10)
C2 0.015(3) 0.023(4) 0.010(3) 0.000(3) -0.007(2) -0.001(3)
C3 0.018(3) 0.022(4) 0.018(3) -0.003(3) 0.002(3) -0.008(3)
C4 0.019(3) 0.008(3) 0.008(3) -0.001(3) 0.000(2) -0.004(3)
C5 0.014(3) 0.017(3) 0.014(3) 0.003(3) -0.009(3) -0.002(3)
C6 0.019(3) 0.017(3) 0.011(3) -0.001(3) 0.003(3) -0.003(3)
C7 0.019(3) 0.007(3) 0.016(3) -0.001(3) 0.001(3) -0.002(3)
C8 0.018(3) 0.026(4) 0.018(4) -0.004(3) -0.003(3) -0.009(3)
C9 0.026(3) 0.034(4) 0.011(3) -0.012(3) 0.004(3) -0.017(3)
C10 0.014(3) 0.012(3) 0.015(3) -0.007(3) -0.002(3) 0.000(3)
C11 0.016(3) 0.020(3) 0.017(3) -0.004(3) -0.005(3) -0.010(3)
C12 0.020(3) 0.021(3) 0.012(3) -0.006(3) -0.003(3) -0.010(3)
C13 0.015(3) 0.010(3) 0.021(3) -0.002(3) -0.002(3) -0.001(3)
C14 0.016(3) 0.012(3) 0.010(3) -0.003(3) -0.008(3) -0.002(3)
C15 0.010(3) 0.027(4) 0.015(3) -0.005(3) -0.002(3) 0.001(3)
C16 0.017(3) 0.028(4) 0.013(3) -0.002(3) -0.009(3) -0.002(3)
C17 0.015(3) 0.011(3) 0.012(3) -0.001(3) -0.003(3) -0.003(3)
C18 0.025(3) 0.020(4) 0.013(3) -0.003(3) 0.005(3) -0.003(3)
C19 0.015(3) 0.026(4) 0.013(3) -0.003(3) 0.001(3) 0.001(3)
C20 0.0128(16) 0.0132(16) 0.0127(17) -0.0048(10) 0.0000(10) -0.0037(10)
C21 0.027(3) 0.011(3) 0.017(4) 0.001(3) 0.000(3) -0.005(3)
C22 0.023(3) 0.025(4) 0.017(4) -0.006(3) -0.004(3) -0.009(3)
C23 0.010(3) 0.015(3) 0.011(3) -0.003(3) 0.002(2) 0.001(3)
C24 0.018(3) 0.020(3) 0.022(4) -0.002(3) 0.003(3) -0.012(3)
C25 0.018(3) 0.021(3) 0.015(3) -0.011(3) -0.003(3) -0.004(3)
C26 0.011(3) 0.020(4) 0.014(3) -0.006(3) 0.001(3) -0.004(3)
C27 0.047(4) 0.027(4) 0.020(4) -0.003(3) -0.008(3) -0.009(4)
C28 0.035(4) 0.032(4) 0.023(4) -0.014(3) 0.005(3) -0.007(3)
C29 0.0189(16) 0.0217(16) 0.0195(16) -0.0060(10) -0.0006(10) -0.0068(10)
C30 0.015(3) 0.030(4) 0.021(4) 0.007(3) -0.006(3) -0.010(3)
C31 0.020(3) 0.020(3) 0.015(3) -0.004(3) 0.000(3) -0.004(3)
C32 0.021(3) 0.019(4) 0.009(4) -0.002(3) -0.001(3) -0.001(3)
C33 0.018(3) 0.049(4) 0.009(3) -0.004(3) -0.001(3) -0.010(3)
C34 0.037(4) 0.027(4) 0.006(3) 0.003(3) -0.006(3) -0.011(3)
C35 0.039(4) 0.019(4) 0.020(4) -0.006(3) -0.014(3) -0.010(3)
C36 0.010(3) 0.025(4) 0.011(3) -0.008(3) 0.000(3) -0.003(3)
C37 0.028(3) 0.023(4) 0.012(3) 0.003(3) -0.008(3) -0.016(3)
C38 0.035(4) 0.021(4) 0.014(3) -0.005(3) 0.001(3) -0.014(3)
Cu1 0.0155(4) 0.0149(4) 0.0089(4) -0.0024(4) -0.0014(3) -0.0033(4)
Cu2 0.0156(4) 0.0166(5) 0.0080(4) -0.0036(4) -0.0030(3) -0.0027(4)
N1 0.023(3) 0.010(3) 0.010(3) 0.000(2) -0.004(2) -0.005(3)
N2 0.013(3) 0.020(3) 0.011(3) -0.006(3) 0.000(2) 0.001(3)
O1 0.018(2) 0.022(2) 0.007(2) -0.0042(19) -0.0037(17) -0.0045(19)
O2 0.0071(19) 0.015(2) 0.014(2) -0.0042(18) 0.0018(17) 0.0051(18)
O3 0.023(2) 0.030(2) 0.009(2) -0.0041(18) -0.0012(17) -0.0159(19)
O4 0.015(2) 0.007(2) 0.016(2) -0.0003(19) -0.0043(18) -0.0004(18)
O5 0.018(2) 0.014(2) 0.012(2) -0.0023(19) -0.0010(18) -0.004(2)
O6 0.023(2) 0.012(2) 0.012(2) -0.0028(19) -0.0022(18) -0.0056(19)
O7 0.016(2) 0.017(2) 0.030(3) -0.010(2) -0.0005(19) -0.003(2)
O8 0.018(2) 0.014(2) 0.014(2) -0.0031(19) -0.0021(19) -0.0065(19)
O9 0.028(2) 0.012(2) 0.009(2) -0.0013(19) -0.0064(19) -0.006(2)
O10 0.020(2) 0.016(2) 0.015(2) -0.002(2) -0.0001(19) -0.005(2)
O11 0.083(3) 0.060(3) 0.008(2) 0.000(2) 0.004(2) -0.058(3)
O12 0.018(2) 0.014(2) 0.006(2) 0.0008(18) -0.0048(16) -0.0073(18)
O13 0.037(2) 0.040(3) 0.020(2) -0.020(2) -0.008(2) 0.021(2)
O14 0.017(2) 0.038(3) 0.049(3) -0.026(2) 0.004(2) -0.010(2)
P1 0.0158(8) 0.0147(9) 0.0077(8) -0.0028(7) -0.0020(7) -0.0033(7)
P2 0.0166(9) 0.0111(9) 0.0089(9) -0.0011(7) -0.0028(7) -0.0042(8)
P3 0.0125(8) 0.0132(9) 0.0085(9) -0.0026(8) -0.0021(7) -0.0017(8)
P4 0.0143(8) 0.0178(9) 0.0084(9) -0.0036(7) -0.0019(7) -0.0034(7)

loop_
_atom_type_symbol
_atom_type_description
_atom_type_scat_dispersion_real
_atom_type_scat_dispersion_imag
_atom_type_scat_source
C C 0.0033 0.0016 'International Tables Vol C Tables 4.2.6.8 and 6.1.1.4'
H H 0.0000 0.0000 'International Tables Vol C Tables 4.2.6.8 and 6.1.1.4'
Cu Cu 0.3201 1.2651 'International Tables Vol C Tables 4.2.6.8 and 6.1.1.4'
N N 0.0061 0.0033 'International Tables Vol C Tables 4.2.6.8 and 6.1.1.4'
O O 0.0106 0.0060 'International Tables Vol C Tables 4.2.6.8 and 6.1.1.4'
P P 0.1023 0.0942 'International Tables Vol C Tables 4.2.6.8 and 6.1.1.4'

loop_
_geom_angle_atom_site_label_1
_geom_angle_atom_site_label_2
_geom_angle_atom_site_label_3
_geom_angle
_geom_angle_site_symmetry_1
_geom_angle_site_symmetry_3
C6 C1 C2 117.3(5) . .
C6 C1 C13 121.5(5) . .
C2 C1 C13 121.2(5) . .
C3 C2 C1 121.6(5) . .
C3 C2 H2 119.2 . .
C1 C2 H2 119.2 . .
C2 C3 C4 122.2(5) . .
C2 C3 H3 118.9 . .
C4 C3 H3 118.9 . .
C3 C4 C5 117.1(5) . .
C3 C4 C7 122.4(5) . .
C5 C4 C7 120.4(5) . .
C4 C5 C6 120.2(5) . .
C4 C5 H5 119.9 . .
C6 C5 H5 119.9 . .
C1 C6 C5 121.6(5) . .
C1 C6 H6 119.2 . .
C5 C6 H6 119.2 . .
C12 C7 C8 116.4(6) . .
C12 C7 C4 123.1(5) . .
C8 C7 C4 120.5(5) . .
C9 C8 C7 121.7(6) . .
C9 C8 H8 119.1 . .
C7 C8 H8 119.1 . .
C8 C9 C10 122.0(5) . .
C8 C9 H9 119.0 . .
C10 C9 H9 119.0 . .
C9 C10 C11 117.1(5) . .
C9 C10 C14 122.6(5) . .
C11 C10 C14 120.2(5) . .
C12 C11 C10 120.8(5) . .
C12 C11 H11 119.6 . .
C10 C11 H11 119.6 . .
C7 C12 C11 122.1(5) . .
C7 C12 H12 119.0 . .
C11 C12 H12 119.0 . .
C1 C13 P1 114.7(4) . .
C1 C13 H13A 108.6 . .
P1 C13 H13A 108.6 . .
C1 C13 H13B 108.6 . .
P1 C13 H13B 108.6 . .
H13A C13 H13B 107.6 . .
C10 C14 P2 117.0(4) . .
C10 C14 H14A 108.0 . .
P2 C14 H14A 108.0 . .
C10 C14 H14B 108.0 . .
P2 C14 H14B 108.0 . .
H14A C14 H14B 107.3 . .
N1 C15 C16 123.1(5) . .
N1 C15 H15 118.5 . .
C16 C15 H15 118.5 . .
C15 C16 C17 121.1(5) . .
C15 C16 H16 119.5 . .
C17 C16 H16 119.5 . .
C18 C17 C16 115.6(5) . .
C18 C17 C17 122.4(7) . 2_664
C16 C17 C17 122.0(6) . 2_664
C17 C18 C19 121.2(5) . .
C17 C18 H18 119.4 . .
C19 C18 H18 119.4 . .
N1 C19 C18 122.3(5) . .
N1 C19 H19 118.8 . .
C18 C19 H19 118.8 . .
C21 C20 C25 117.0(5) . .
C21 C20 C32 122.6(5) . .
C25 C20 C32 120.5(6) . .
C20 C21 C22 122.0(5) . .
C20 C21 H21 119.0 . .
C22 C21 H21 119.0 . .
C23 C22 C21 121.0(6) . .
C23 C22 H22 119.5 . .
C21 C22 H22 119.5 . .
C22 C23 C24 116.8(5) . .
C22 C23 C26 121.3(6) . .
C24 C23 C26 121.8(5) . .
C25 C24 C23 122.3(5) . .
C25 C24 H24 118.8 . .
C23 C24 H24 118.8 . .
C24 C25 C20 120.8(6) . .
C24 C25 H25 119.6 . .
C20 C25 H25 119.6 . .
C27 C26 C31 115.6(5) . .
C27 C26 C23 121.5(5) . .
C31 C26 C23 123.0(6) . .
C26 C27 C28 122.9(6) . .
C26 C27 H27 118.5 . .
C28 C27 H27 118.5 . .
C29 C28 C27 121.0(7) . .
C29 C28 H28 119.5 . .
C27 C28 H28 119.5 . .
C28 C29 C30 118.0(6) . .
C28 C29 C33 122.0(6) . .
C30 C29 C33 120.0(5) . .
C29 C30 C31 121.5(5) . .
C29 C30 H30 119.3 . .
C31 C30 H30 119.3 . .
C30 C31 C26 121.0(6) . .
C30 C31 H31 119.5 . .
C26 C31 H31 119.5 . .
C20 C32 P3 114.4(4) . .
C20 C32 H32A 108.7 . .
P3 C32 H32A 108.7 . .
C20 C32 H32B 108.7 . .
P3 C32 H32B 108.7 . .
H32A C32 H32B 107.6 . .
C29 C33 P4 114.8(4) . .
C29 C33 H33A 108.6 . .
P4 C33 H33A 108.6 . .
C29 C33 H33B 108.6 . .
P4 C33 H33B 108.6 . .
H33A C33 H33B 107.6 . .
N2 C34 C35 123.3(6) . .
N2 C34 H34 118.4 . .
C35 C34 H34 118.4 . .
C34 C35 C36 121.2(6) . .
C34 C35 H35 119.4 . .
C36 C35 H35 119.4 . .
C35 C36 C37 115.1(5) . .
C35 C36 C36 122.6(8) . 2_566
C37 C36 C36 122.3(7) . 2_566
C38 C37 C36 120.8(5) . .
C38 C37 H37 119.6 . .
C36 C37 H37 119.6 . .
N2 C38 C37 122.8(6) . .
N2 C38 H38 118.6 . .
C37 C38 H38 118.6 . .
O2 Cu1 O1 89.03(17) 2_665 .
O2 Cu1 O4 166.96(13) 2_665 1_554
O1 Cu1 O4 88.01(16) . 1_554
O2 Cu1 N1 90.66(17) 2_665 .
O1 Cu1 N1 159.65(15) . .
O4 Cu1 N1 87.73(17) 1_554 .
O2 Cu1 O7 99.24(13) 2_665 .
O1 Cu1 O7 103.26(14) . .
O4 Cu1 O7 93.80(14) 1_554 .
N1 Cu1 O7 96.86(16) . .
O13 Cu2 O8 172.75(16) 2_566 .
O13 Cu2 O12 93.48(18) 2_566 1_556
O8 Cu2 O12 89.58(16) . 1_556
O13 Cu2 N2 85.25(19) 2_566 .
O8 Cu2 N2 89.39(18) . .
O12 Cu2 N2 157.29(16) 1_556 .
O13 Cu2 O14 93.10(17) 2_566 .
O8 Cu2 O14 93.23(14) . .
O12 Cu2 O14 94.31(15) 1_556 .
N2 Cu2 O14 108.40(18) . .
C15 N1 C19 116.7(5) . .
C15 N1 Cu1 121.4(4) . .
C19 N1 Cu1 121.8(4) . .
C38 N2 C34 116.7(5) . .
C38 N2 Cu2 120.0(4) . .
C34 N2 Cu2 123.1(4) . .
P1 O1 Cu1 142.9(2) . .
P1 O2 Cu1 138.9(2) . 2_665
P1 O3 H3A 112.5 . .
P2 O4 Cu1 131.3(2) . 1_556
P2 O6 H6A 109.4 . .
Cu1 O7 H7B 109.2 . .
Cu1 O7 H7A 109.7 . .
H7B O7 H7A 108.1 . .
P3 O8 Cu2 132.3(2) . .
P3 O9 H9A 109.7 . .
P4 O11 H11A 95.1 . .
P4 O12 Cu2 137.3(2) . 1_554
P4 O13 Cu2 144.4(3) . 2_566
Cu2 O14 H14D 107.4 . .
Cu2 O14 H14C 108.6 . .
H14D O14 H14C 107.4 . .
O2 P1 O1 118.1(2) . .
O2 P1 O3 110.0(2) . .
O1 P1 O3 107.9(2) . .
O2 P1 C13 107.7(2) . .
O1 P1 C13 109.3(3) . .
O3 P1 C13 102.8(2) . .
O4 P2 O5 114.3(2) . .
O4 P2 O6 107.8(2) . .
O5 P2 O6 111.3(2) . .
O4 P2 C14 109.0(2) . .
O5 P2 C14 109.7(3) . .
O6 P2 C14 104.1(2) . .
O10 P3 O8 114.5(2) . .
O10 P3 O9 111.5(2) . .
O8 P3 O9 106.8(2) . .
O10 P3 C32 110.9(3) . .
O8 P3 C32 106.7(2) . .
O9 P3 C32 106.0(2) . .
O13 P4 O12 114.6(2) . .
O13 P4 O11 109.6(2) . .
O12 P4 O11 109.5(2) . .
O13 P4 C33 107.0(3) . .
O12 P4 C33 109.1(2) . .
O11 P4 C33 106.8(3) . .
O13 P4 H11A 123.8 . .
O12 P4 H11A 82.0 . .
O11 P4 H11A 27.4 . .
C33 P4 H11A 117.5 . .

loop_
_geom_bond_atom_site_label_1
_geom_bond_atom_site_label_2
_geom_bond_distance
_geom_bond_site_symmetry_2
C1 C6 1.380(7) .
C1 C2 1.388(6) .
C1 C13 1.522(7) .
C2 C3 1.357(7) .
C2 H2 0.9500 .
C3 C4 1.388(7) .
C3 H3 0.9500 .
C4 C5 1.396(6) .
C4 C7 1.506(8) .
C5 C6 1.400(8) .
C5 H5 0.9500 .
C6 H6 0.9500 .
C7 C12 1.372(7) .
C7 C8 1.404(7) .
C8 C9 1.366(8) .
C8 H8 0.9500 .
C9 C10 1.378(8) .
C9 H9 0.9500 .
C10 C11 1.393(6) .
C10 C14 1.505(8) .
C11 C12 1.393(7) .
C11 H11 0.9500 .
C12 H12 0.9500 .
C13 P1 1.785(5) .
C13 H13A 0.9900 .
C13 H13B 0.9900 .
C14 P2 1.797(6) .
C14 H14A 0.9900 .
C14 H14B 0.9900 .
C15 N1 1.344(6) .
C15 C16 1.364(7) .
C15 H15 0.9500 .
C16 C17 1.395(7) .
C16 H16 0.9500 .
C17 C18 1.379(7) .
C17 C17 1.502(12) 2_664
C18 C19 1.380(7) .
C18 H18 0.9500 .
C19 N1 1.354(6) .
C19 H19 0.9500 .
C20 C21 1.383(8) .
C20 C25 1.404(7) .
C20 C32 1.501(8) .
C21 C22 1.387(8) .
C21 H21 0.9500 .
C22 C23 1.386(7) .
C22 H22 0.9500 .
C23 C24 1.396(8) .
C23 C26 1.482(8) .
C24 C25 1.367(7) .
C24 H24 0.9500 .
C25 H25 0.9500 .
C26 C27 1.385(8) .
C26 C31 1.400(7) .
C27 C28 1.396(8) .
C27 H27 0.9500 .
C28 C29 1.351(7) .
C28 H28 0.9500 .
C29 C30 1.386(8) .
C29 C33 1.508(7) .
C30 C31 1.398(7) .
C30 H30 0.9500 .
C31 H31 0.9500 .
C32 P3 1.793(6) .
C32 H32A 0.9900 .
C32 H32B 0.9900 .
C33 P4 1.774(5) .
C33 H33A 0.9900 .
C33 H33B 0.9900 .
C34 N2 1.340(7) .
C34 C35 1.358(8) .
C34 H34 0.9500 .
C35 C36 1.386(7) .
C35 H35 0.9500 .
C36 C37 1.391(9) .
C36 C36 1.488(12) 2_566
C37 C38 1.373(7) .
C37 H37 0.9500 .
C38 N2 1.334(6) .
C38 H38 0.9500 .
Cu1 O2 1.941(4) 2_665
Cu1 O1 1.972(4) .
Cu1 O4 1.981(4) 1_554
Cu1 N1 2.072(5) .
Cu1 O7 2.226(3) .
Cu2 O13 1.894(4) 2_566
Cu2 O8 1.915(4) .
Cu2 O12 1.979(4) 1_556
Cu2 N2 2.003(5) .
Cu2 O14 2.323(3) .
O1 P1 1.513(4) .
O2 P1 1.505(3) .
O2 Cu1 1.941(4) 2_665
O3 P1 1.569(4) .
O3 H3A 0.8502 .
O4 P2 1.501(4) .
O4 Cu1 1.981(4) 1_556
O5 P2 1.512(4) .
O6 P2 1.560(4) .
O6 H6A 0.8502 .
O7 H7B 0.8501 .
O7 H7A 0.8500 .
O8 P3 1.518(4) .
O9 P3 1.568(4) .
O9 H9A 0.8500 .
O10 P3 1.501(4) .
O11 P4 1.558(4) .
O11 H11A 0.8500 .
O12 P4 1.517(4) .
O12 Cu2 1.979(4) 1_554
O13 P4 1.480(5) .
O13 Cu2 1.894(4) 2_566
O14 H14D 0.8500 .
O14 H14C 0.8500 .
P4 H11A 1.8393 .

loop_
_geom_hbond_atom_site_label_D
_geom_hbond_atom_site_label_H
_geom_hbond_atom_site_label_A
_geom_hbond_distance_DH
_geom_hbond_distance_HA
_geom_hbond_distance_DA
_geom_hbond_angle_DHA
_geom_hbond_site_symmetry_A
O14 H14C O4 0.85 2.40 3.070(6) 135.9 1_455
O14 H14C O1 0.85 2.22 2.896(5) 135.8 1_456
O14 H14D O10 0.85 1.97 2.742(6) 150.4 .
O11 H11A O14 0.85 1.98 2.730(6) 147.1 1_554
O9 H9A O5 0.85 1.73 2.579(5) 176.7 2_657
O7 H7A O12 0.85 2.60 3.273(5) 136.4 .
O7 H7A O8 0.85 2.42 3.014(5) 127.9 1_554
O7 H7B O5 0.85 1.96 2.705(5) 146.0 1_554
O6 H6A O10 0.85 1.79 2.642(5) 176.9 2_657
O3 H3A O12 0.85 1.78 2.588(4) 159.3 2_665

loop_
_geom_torsion_atom_site_label_1
_geom_torsion_atom_site_label_2
_geom_torsion_atom_site_label_3
_geom_torsion_atom_site_label_4
_geom_torsion
_geom_torsion_site_symmetry_1
_geom_torsion_site_symmetry_4
C6 C1 C2 C3 -0.5(8) . .
C13 C1 C2 C3 178.6(5) . .
C1 C2 C3 C4 0.2(9) . .
C2 C3 C4 C5 0.1(8) . .
C2 C3 C4 C7 -178.7(5) . .
C3 C4 C5 C6 -0.1(8) . .
C7 C4 C5 C6 178.7(5) . .
C2 C1 C6 C5 0.6(8) . .
C13 C1 C6 C5 -178.5(5) . .
C4 C5 C6 C1 -0.3(9) . .
C3 C4 C7 C12 -163.7(6) . .
C5 C4 C7 C12 17.6(9) . .
C3 C4 C7 C8 15.8(8) . .
C5 C4 C7 C8 -163.0(5) . .
C12 C7 C8 C9 -0.1(9) . .
C4 C7 C8 C9 -179.6(6) . .
C7 C8 C9 C10 0.7(10) . .
C8 C9 C10 C11 -1.4(9) . .
C8 C9 C10 C14 -179.5(6) . .
C9 C10 C11 C12 1.5(8) . .
C14 C10 C11 C12 179.7(6) . .
C8 C7 C12 C11 0.3(8) . .
C4 C7 C12 C11 179.7(5) . .
C10 C11 C12 C7 -1.0(9) . .
C6 C1 C13 P1 -91.9(6) . .
C2 C1 C13 P1 89.0(6) . .
C9 C10 C14 P2 -55.6(7) . .
C11 C10 C14 P2 126.3(5) . .
N1 C15 C16 C17 -1.4(10) . .
C15 C16 C17 C18 2.1(9) . .
C15 C16 C17 C17 -178.6(7) . 2_664
C16 C17 C18 C19 -1.1(9) . .
C17 C17 C18 C19 179.6(7) 2_664 .
C17 C18 C19 N1 -0.7(9) . .
C25 C20 C21 C22 1.2(8) . .
C32 C20 C21 C22 -177.7(5) . .
C20 C21 C22 C23 1.9(9) . .
C21 C22 C23 C24 -4.4(8) . .
C21 C22 C23 C26 174.6(5) . .
C22 C23 C24 C25 4.1(8) . .
C26 C23 C24 C25 -174.9(5) . .
C23 C24 C25 C20 -1.1(8) . .
C21 C20 C25 C24 -1.5(8) . .
C32 C20 C25 C24 177.4(5) . .
C22 C23 C26 C27 -28.5(8) . .
C24 C23 C26 C27 150.4(6) . .
C22 C23 C26 C31 152.5(5) . .
C24 C23 C26 C31 -28.6(8) . .
C31 C26 C27 C28 1.0(9) . .
C23 C26 C27 C28 -178.1(5) . .
C26 C27 C28 C29 0.2(10) . .
C27 C28 C29 C30 -0.6(9) . .
C27 C28 C29 C33 176.8(5) . .
C28 C29 C30 C31 -0.1(8) . .
C33 C29 C30 C31 -177.7(5) . .
C29 C30 C31 C26 1.4(8) . .
C27 C26 C31 C30 -1.8(8) . .
C23 C26 C31 C30 177.3(5) . .
C21 C20 C32 P3 -93.9(6) . .
C25 C20 C32 P3 87.3(6) . .
C28 C29 C33 P4 99.9(6) . .
C30 C29 C33 P4 -82.7(6) . .
N2 C34 C35 C36 0.1(9) . .
C34 C35 C36 C37 1.7(8) . .
C34 C35 C36 C36 -179.2(7) . 2_566
C35 C36 C37 C38 -2.9(8) . .
C36 C36 C37 C38 177.9(6) 2_566 .
C36 C37 C38 N2 2.6(9) . .
C16 C15 N1 C19 -0.5(8) . .
C16 C15 N1 Cu1 176.1(4) . .
C18 C19 N1 C15 1.5(8) . .
C18 C19 N1 Cu1 -175.0(4) . .
C37 C38 N2 C34 -0.6(8) . .
C37 C38 N2 Cu2 -176.2(4) . .
C35 C34 N2 C38 -0.7(9) . .
C35 C34 N2 Cu2 174.8(4) . .
Cu1 O2 P1 O1 -74.3(4) 2_665 .
Cu1 O2 P1 O3 50.1(4) 2_665 .
Cu1 O2 P1 C13 161.5(4) 2_665 .
Cu1 O1 P1 O2 -36.0(5) . .
Cu1 O1 P1 O3 -161.5(4) . .
Cu1 O1 P1 C13 87.4(4) . .
C1 C13 P1 O2 -70.4(4) . .
C1 C13 P1 O1 160.1(4) . .
C1 C13 P1 O3 45.8(4) . .
Cu1 O4 P2 O5 34.1(4) 1_556 .
Cu1 O4 P2 O6 -90.3(3) 1_556 .
Cu1 O4 P2 C14 157.3(3) 1_556 .
C10 C14 P2 O4 -61.5(5) . .
C10 C14 P2 O5 64.4(5) . .
C10 C14 P2 O6 -176.3(4) . .
Cu2 O8 P3 O10 29.4(4) . .
Cu2 O8 P3 O9 -94.5(3) . .
Cu2 O8 P3 C32 152.4(3) . .
C20 C32 P3 O10 64.2(5) . .
C20 C32 P3 O8 -61.1(5) . .
C20 C32 P3 O9 -174.7(4) . .
Cu2 O13 P4 O12 29.8(6) 2_566 .
Cu2 O13 P4 O11 -93.7(5) 2_566 .
Cu2 O13 P4 C33 150.8(5) 2_566 .
Cu2 O12 P4 O13 -109.2(4) 1_554 .
Cu2 O12 P4 O11 14.3(4) 1_554 .
Cu2 O12 P4 C33 130.9(4) 1_554 .
C29 C33 P4 O13 44.4(5) . .
C29 C33 P4 O12 168.9(4) . .
C29 C33 P4 O11 -72.9(5) . .
